data_2202137
loop_
_publ_author_name
'Lee, Ting Wai'
'Lau, Jasmine Po Kwan'
'Szeto, Lap'

_publ_section_title
;
 4,4'-Trimethylenedipyridinium dinitrate
;
_journal_issue 6
_journal_name_full 'Acta Crystallographica Section E'
_journal_page_first o792
_journal_page_last o793
_journal_paper_doi 10.1107/S1600536803009589
_journal_volume 59
_journal_year 2003
_chemical_formula_iupac 'C13 H16 N2 2+, 2N O3 1-'
_chemical_formula_moiety 'C13 H16 N2 2+, 2N O3 1-'
_chemical_formula_sum 'C13 H16 N4 O6'
_chemical_formula_weight 324.29
_space_group_IT_number 14
_symmetry_cell_setting monoclinic
_symmetry_space_group_name_Hall '-P 2ybc'
_symmetry_space_group_name_H-M 'P 1 21/c 1'
_audit_creation_method 'from TEXRAY.INF file'
_cell_angle_alpha 90
_cell_angle_beta 112.39(4)
_cell_angle_gamma 90
_cell_formula_units_Z 4
_cell_length_a 7.894(6)
_cell_length_b 21.037(4)
_cell_length_c 9.879(6)
_cell_measurement_reflns_used 25
_cell_measurement_temperature 298(2)
_cell_measurement_theta_max 16.6
_cell_measurement_theta_min 13.5
_cell_volume 1516.9(16)
_computing_cell_refinement 'MSC/AFC Diffractometer Control Software'
_computing_data_collection
;
MSC/AFC Diffractometer Control Software
(Molecular Structure Corporation, 1992)
;
_computing_data_reduction 'TEXSAN (Molecular Structure Corporation, 1992)'
_computing_publication_material TEXSAN
_computing_structure_refinement TEXSAN
_computing_structure_solution 'SIR92 (Altomare et al., 1994)'
_diffrn_ambient_temperature 298(2)
_diffrn_measured_fraction_theta_full 1.03
_diffrn_measured_fraction_theta_max 1.03
_diffrn_measurement_device AFC-7R
_diffrn_measurement_method \w/2-\q
_diffrn_radiation_monochromator graphite
_diffrn_radiation_source 'X-ray tube'
_diffrn_radiation_type MoK\a
_diffrn_radiation_wavelength 0.7107
_diffrn_reflns_av_R_equivalents 0.019
_diffrn_reflns_limit_h_max 9
_diffrn_reflns_limit_h_min 0
_diffrn_reflns_limit_k_max 25
_diffrn_reflns_limit_k_min 0
_diffrn_reflns_limit_l_max 10
_diffrn_reflns_limit_l_min -11
_diffrn_reflns_number 2966
_diffrn_reflns_reduction_process none
_diffrn_reflns_theta_full 25.0
_diffrn_reflns_theta_max 25.0
_diffrn_reflns_theta_min 2.16
_diffrn_standards_decay_% 2.99
_diffrn_standards_interval_count 250
_diffrn_standards_number 3
_exptl_absorpt_coefficient_mu 0.114
_exptl_absorpt_correction_type none
_exptl_crystal_colour yellow
_exptl_crystal_density_diffrn 1.420
_exptl_crystal_density_method 'not measured'
_exptl_crystal_description block
_exptl_crystal_F_000 680.00
_exptl_crystal_size_max 0.280
_exptl_crystal_size_mid 0.190
_exptl_crystal_size_min 0.150
_refine_diff_density_max 0.17
_refine_diff_density_min -0.17
_refine_ls_extinction_coef 16.860(4)
_refine_ls_extinction_method 'Zachariasen_type_2_Gaussian_isotropic (Zachariasen, 1967)'
_refine_ls_goodness_of_fit_ref 1.461
_refine_ls_hydrogen_treatment noref
_refine_ls_matrix_type full
_refine_ls_number_parameters 209
_refine_ls_number_reflns 1718
_refine_ls_number_restraints 0
_refine_ls_R_factor_gt 0.0438
_refine_ls_shift/su_max 0.001
_refine_ls_structure_factor_coef F
_refine_ls_weighting_details 'calc w = 1/[(\s)^2^(Fo)+0.00025(Fo)^2^]'
_refine_ls_weighting_scheme sigma
_refine_ls_wR_factor_ref 0.0484
_reflns_number_gt 1718
_reflns_number_total 2761
_reflns_threshold_expression I>1.5\s(I)
_cod_data_source_file ob6242.cif
_cod_data_source_block I
_cod_depositor_comments
;
The following automatic conversions were performed:

'_atom_site_thermal_displace_type' tag value 'Uij' was replaced with
'Uani' value 39 times.

Automatic conversion script
Id: cif_fix_values 1646 2011-03-28 12:23:43Z adriana 
;
_cod_original_sg_symbol_H-M 'P 21/c'
_cod_database_code 2202137
_cod_database_fobs_code 2202137

loop_
_symmetry_equiv_pos_as_xyz
'  +x,  +y,  +z'
'  -x,1/2+y,1/2-z'
'  -x,  -y,  -z'
'  +x,1/2-y,1/2+z'

loop_
_atom_site_aniso_label
_atom_site_aniso_U_11
_atom_site_aniso_U_22
_atom_site_aniso_U_33
_atom_site_aniso_U_12
_atom_site_aniso_U_13
_atom_site_aniso_U_23
O1 0.098(2) 0.0560(10) 0.073(2) -0.0060(10) 0.0110(10) 0.0090(10)
O2 0.0640(10) 0.0600(10) 0.0590(10) -0.0040(10) 0.0110(10) 0.0090(10)
O3 0.119(2) 0.100(2) 0.0450(10) 0.025(2) 0.0000(10) 0.0210(10)
O4 0.0790(10) 0.0680(10) 0.0470(10) 0.0050(10) 0.0320(10) -0.0054(10)
O5 0.091(2) 0.0550(10) 0.0460(10) 0.0070(10) 0.0280(10) 0.0161(10)
O6 0.109(2) 0.0390(10) 0.0760(10) 0.0130(10) 0.0470(10) 0.0026(10)
N1 0.0490(10) 0.0490(10) 0.0430(10) -0.0090(10) 0.0130(10) -0.0110(10)
N2 0.0510(10) 0.056(2) 0.0410(10) -0.0050(10) 0.0190(10) -0.0100(10)
N3 0.058(2) 0.059(2) 0.0440(10) 0.0130(10) 0.0190(10) 0.0070(10)
N4 0.0430(10) 0.0430(10) 0.0380(10) -0.0040(10) 0.0120(10) 0.0000(10)
C1 0.064(2) 0.0380(10) 0.055(2) -0.0030(10) 0.025(2) 0.0000(10)
C2 0.057(2) 0.043(2) 0.0400(10) 0.0030(10) 0.0180(10) 0.0060(10)
C3 0.0420(10) 0.0420(10) 0.0350(10) 0.0020(10) 0.0180(10) -0.0070(10)
C4 0.054(2) 0.0370(10) 0.0400(10) -0.0020(10) 0.0170(10) 0.0000(10)
C5 0.055(2) 0.048(2) 0.0360(10) -0.0010(10) 0.0140(10) 0.0000(10)
C6 0.045(2) 0.053(2) 0.0400(10) 0.0000(10) 0.0150(10) -0.0080(10)
C7 0.043(2) 0.057(2) 0.0370(10) -0.0060(10) 0.0150(10) -0.0100(10)
C8 0.050(2) 0.052(2) 0.0410(10) -0.0080(10) 0.0190(10) -0.0090(10)
C9 0.0380(10) 0.0450(10) 0.0340(10) -0.0080(10) 0.0100(10) -0.0070(10)
C10 0.054(2) 0.0430(10) 0.0430(10) -0.0020(10) 0.0160(10) -0.0020(10)
C11 0.054(2) 0.053(2) 0.0360(10) -0.0090(10) 0.0140(10) 0.0030(10)
C12 0.061(2) 0.044(2) 0.052(2) 0.0020(10) 0.0220(10) 0.0000(10)
C13 0.060(2) 0.051(2) 0.0390(10) 0.0000(10) 0.0200(10) 0.0040(10)

loop_
_atom_site_label
_atom_site_fract_x
_atom_site_fract_y
_atom_site_fract_z
_atom_site_U_iso_or_equiv
_atom_site_thermal_displace_type
_atom_site_calc_flag
_atom_site_calc_attached_atom
O1 0.0584(3) 0.23670(10) 0.2522(2) 0.0820(8) Uani ? ?
O2 0.1876(3) 0.32731(10) 0.3132(2) 0.0650(7) Uani ? ?
O3 -0.0203(4) 0.31390(10) 0.0994(2) 0.0972(9) Uani ? ?
O4 0.3617(3) 0.44510(9) 0.6683(2) 0.0624(6) Uani ? ?
O5 0.3474(3) 0.42756(9) 0.8784(2) 0.0640(6) Uani ? ?
O6 0.2798(3) 0.51917(9) 0.7807(2) 0.0713(7) Uani ? ?
N1 0.3728(3) 0.23840(10) 0.0646(2) 0.0482(7) Uani ? ?
N2 0.7550(3) 0.50160(10) 0.9219(2) 0.0488(7) Uani ? ?
N3 0.0738(3) 0.29200(10) 0.2194(2) 0.0535(7) Uani ? ?
N4 0.3295(3) 0.46420(10) 0.7737(2) 0.0427(6) Uani ? ?
C1 0.4697(4) 0.20830(10) 0.1885(3) 0.0515(9) Uani ? ?
C2 0.6089(4) 0.23950(10) 0.2959(3) 0.0465(8) Uani ? ?
C3 0.6504(3) 0.30200(10) 0.2756(3) 0.0386(7) Uani ? ?
C4 0.5421(4) 0.33130(10) 0.1455(3) 0.0438(7) Uani ? ?
C5 0.4043(4) 0.29890(10) 0.0415(3) 0.0470(8) Uani ? ?
C6 0.8050(3) 0.33700(10) 0.3886(3) 0.0460(8) Uani ? ?
C7 0.7436(3) 0.37430(10) 0.4947(3) 0.0459(8) Uani ? ?
C8 0.9007(4) 0.41450(10) 0.5961(3) 0.0471(8) Uani ? ?
C9 0.8523(3) 0.44650(10) 0.7120(2) 0.0401(7) Uani ? ?
C10 0.8631(4) 0.41300(10) 0.8365(3) 0.0473(8) Uani ? ?
C11 0.8126(4) 0.44170(10) 0.9397(3) 0.0487(8) Uani ? ?
C12 0.7459(4) 0.53590(10) 0.8056(3) 0.0523(8) Uani ? ?
C13 0.7927(4) 0.50880(10) 0.6991(3) 0.0495(8) Uani ? ?
H1 0.4425 0.1654 0.2023 0.0618 Uani ? ?
H1n 0.2860 0.2179 -0.0035 0.0578 Uani ? ?
H2 0.6773 0.2182 0.3849 0.0557 Uani ? ?
H2n 0.7223 0.5191 0.9881 0.0586 Uani ? ?
H4 0.5643 0.3744 0.1289 0.0526 Uani ? ?
H5 0.3309 0.3193 -0.0473 0.0564 Uani ? ?
H6a 0.8958 0.3072 0.4428 0.0552 Uani ? ?
H6b 0.8558 0.3659 0.3404 0.0552 Uani ? ?
H7a 0.6442 0.4012 0.4407 0.0551 Uani ? ?
H7b 0.7055 0.3453 0.5514 0.0551 Uani ? ?
H8a 1.0041 0.3880 0.6418 0.0565 Uani ? ?
H8b 0.9300 0.4461 0.5398 0.0565 Uani ? ?
H10 0.9053 0.3703 0.8497 0.0568 Uani ? ?
H11 0.8187 0.4187 1.0243 0.0585 Uani ? ?
H12 0.7070 0.5789 0.7970 0.0627 Uani ? ?
H13 0.7843 0.5330 0.6155 0.0594 Uani ? ?

loop_
_atom_type_symbol
_atom_type_scat_dispersion_real
_atom_type_scat_dispersion_imag
_atom_type_scat_source
C 0.003 0.002 'International Tables'
N 0.006 0.003 'International Tables'
O 0.011 0.006 'International Tables'
H 0.000 0.000 'International Tables'

loop_
_geom_angle_atom_site_label_1
_geom_angle_atom_site_label_2
_geom_angle_atom_site_label_3
_geom_angle
_geom_angle_publ_flag
C1 N1 C5 122.2(2) no
C1 N1 H1n 118.9 no
C5 N1 H1n 118.9 no
C11 N2 C12 122.0(2) no
C11 N2 H2n 119.0 no
C12 N2 H2n 119.0 no
O1 N3 O2 118.7(2) no
O1 N3 O3 121.8(3) no
O2 N3 O3 119.5(3) no
O4 N4 O5 120.2(2) no
O4 N4 O6 121.8(2) no
O5 N4 O6 118.0(2) no
N1 C1 C2 119.7(2) no
N1 C1 H1 120.1 no
C2 C1 H1 120.1 no
C1 C2 C3 120.4(2) no
C1 C2 H2 119.8 no
C3 C2 H2 119.8 no
C2 C3 C4 117.3(2) no
C2 C3 C6 121.9(2) no
C4 C3 C6 120.8(2) no
C3 C4 C5 120.7(2) no
C3 C4 H4 119.6 no
C5 C4 H4 119.7 no
N1 C5 C4 119.7(2) no
N1 C5 H5 120.1 no
C4 C5 H5 120.1 no
C3 C6 C7 112.5(2) no
C3 C6 H6a 108.7 no
C3 C6 H6b 108.7 no
C7 C6 H6a 108.7 no
C7 C6 H6b 108.7 no
H6a C6 H6b 109.5 no
C6 C7 C8 110.2(2) no
C6 C7 H7a 109.3 no
C6 C7 H7b 109.3 no
C8 C7 H7a 109.3 no
C8 C7 H7b 109.3 no
H7a C7 H7b 109.5 no
C7 C8 C9 111.9(2) no
C7 C8 H8a 108.9 no
C7 C8 H8b 108.9 no
C9 C8 H8a 108.9 no
C9 C8 H8b 108.9 no
H8a C8 H8b 109.5 no
C8 C9 C10 120.0(2) no
C8 C9 C13 122.2(2) no
C10 C9 C13 117.8(2) no
C9 C10 C11 119.9(2) no
C9 C10 H10 120.1 no
C11 C10 H10 120.1 no
N2 C11 C10 120.1(2) no
N2 C11 H11 119.9 no
C10 C11 H11 119.9 no
N2 C12 C13 119.8(2) no
N2 C12 H12 120.1 no
C13 C12 H12 120.1 no
C9 C13 C12 120.4(2) no
C9 C13 H13 119.8 no
C12 C13 H13 119.8 no

loop_
_geom_bond_atom_site_label_1
_geom_bond_atom_site_label_2
_geom_bond_site_symmetry_1
_geom_bond_site_symmetry_2
_geom_bond_distance
_geom_bond_publ_flag
O1 N3 ? ? 1.226(3) no
O2 N3 ? ? 1.258(3) no
O3 N3 ? ? 1.223(3) no
O4 N4 ? ? 1.229(2) no
O5 N4 ? ? 1.254(2) no
O6 N4 ? ? 1.232(3) no
N1 C1 ? ? 1.330(3) no
N1 C5 ? ? 1.333(3) no
N1 H1n ? ? 0.870 no
N2 C11 ? ? 1.329(3) no
N2 C12 ? ? 1.334(3) no
N2 H2n ? ? 0.870 no
C1 C2 ? ? 1.370(4) no
C1 H1 ? ? 0.950 no
C2 C3 ? ? 1.388(3) no
C2 H2 ? ? 0.950 no
C3 C4 ? ? 1.388(3) no
C3 C6 ? ? 1.497(3) no
C4 C5 ? ? 1.361(4) no
C4 H4 ? ? 0.950 no
C5 H5 ? ? 0.950 no
C6 C7 ? ? 1.527(3) no
C6 H6a ? ? 0.950 no
C6 H6b ? ? 0.950 no
C7 C8 ? ? 1.520(3) no
C7 H7a ? ? 0.950 no
C7 H7b ? ? 0.950 no
C8 C9 ? ? 1.498(3) no
C8 H8a ? ? 0.950 no
C8 H8b ? ? 0.950 no
C9 C10 ? ? 1.392(3) no
C9 C13 ? ? 1.382(3) no
C10 C11 ? ? 1.369(3) no
C10 H10 ? ? 0.950 no
C11 H11 ? ? 0.950 no
C12 C13 ? ? 1.365(4) no
C12 H12 ? ? 0.950 no
C13 H13 ? ? 0.950 no

loop_
_geom_hbond_atom_site_label_D
_geom_hbond_atom_site_label_H
_geom_hbond_atom_site_label_A
_geom_hbond_site_symmetry_A
_geom_hbond_distance_DH
_geom_hbond_distance_HA
_geom_hbond_distance_DA
_geom_hbond_angle_DHA
N1 H1N O1 4_554 0.87 2.58 3.182(4) 127
N1 H1N O2 4_554 0.87 1.93 2.730(3) 153
N2 H2N O5 3_667 0.87 1.96 2.825(4) 170
N2 H2N O6 3_667 0.87 2.43 3.084(4) 133
C1 H1 O4 4_554 0.95 2.40 3.324(4) 164
C4 H4 O6 3_666 0.95 2.55 3.409(4) 151
C5 H5 O5 1_554 0.95 2.41 3.094(4) 129
C5 H5 O1 4_554 0.95 2.59 3.200(4) 123
C10 H10 O3 1_656 0.95 2.59 3.181(4) 120
C11 H11 O3 1_656 0.95 2.51 3.142(4) 124
C12 H12 O2 3_666 0.95 2.54 3.225(4) 129
